data_4033510
loop_
_publ_author_name
'Mu\~noz, Alberto Vi\~nas'
'Gotfredsen, Henrik'
'Jevric, Martyn'
'Kadziola, Anders'
'Hammerich, Ole'
'Nielsen, Mogens Br\/ondsted'

_publ_section_title
;
 Synthesis and Properties of
 Subphthalocyanine-Tetracyanobutadiene-Ferrocene Triads.
;
_journal_issue 4
_journal_name_full 'The Journal of organic chemistry'
_journal_page_first 2227
_journal_page_last 2234
_journal_paper_doi 10.1021/acs.joc.7b03122
_journal_volume 83
_journal_year 2018
_chemical_formula_sum 'C44 H21 B Fe N10'
_chemical_formula_weight 756.37
_space_group_IT_number 14
_space_group_name_Hall '-P 2yn'
_space_group_name_H-M_alt 'P 1 21/n 1'
_symmetry_cell_setting monoclinic
_symmetry_space_group_name_Hall '-P 2yn'
_symmetry_space_group_name_H-M 'P 1 21/n 1'
_atom_sites_solution_hydrogens geom
_atom_sites_solution_primary iterative
_atom_sites_solution_secondary difmap
_audit_creation_method SHELXL-97
_cell_angle_alpha 90.00
_cell_angle_beta 107.00(9)
_cell_angle_gamma 90.00
_cell_formula_units_Z 4
_cell_length_a 13.99(3)
_cell_length_b 13.738(18)
_cell_length_c 18.76(3)
_cell_measurement_reflns_used 47410
_cell_measurement_temperature 293(2)
_cell_measurement_theta_max 20.10
_cell_measurement_theta_min 2.15
_cell_volume 3448(10)
_computing_cell_refinement 'APEX2 v.2013.6-2, Bruker/Nonius'
_computing_data_collection 'APEX2 v.2013.6-2, Bruker/Nonius'
_computing_data_reduction 'APEX2 v.2013.6-2, Bruker/Nonius'
_computing_molecular_graphics 'ORTEP-II (Johnson, 1976)'
_computing_structure_refinement 'SHELXL-97 (Sheldrick, 1997)'
_computing_structure_solution 'APEX2 v.2013.6-2, Bruker/Nonius'
_diffrn_ambient_temperature 293(2)
_diffrn_measured_fraction_theta_full .996
_diffrn_measured_fraction_theta_max .996
_diffrn_measurement_device_type 'Bruker D8 Venture'
_diffrn_radiation_monochromator graphite
_diffrn_radiation_source 'fine-focus sealed tube'
_diffrn_radiation_type MoK\a
_diffrn_radiation_wavelength 0.71073
_diffrn_reflns_av_R_equivalents 0.1866
_diffrn_reflns_av_sigmaI/netI 0.0551
_diffrn_reflns_limit_h_max 13
_diffrn_reflns_limit_h_min -13
_diffrn_reflns_limit_k_max 12
_diffrn_reflns_limit_k_min -13
_diffrn_reflns_limit_l_max 18
_diffrn_reflns_limit_l_min -18
_diffrn_reflns_number 47410
_diffrn_reflns_theta_full 20.10
_diffrn_reflns_theta_max 20.10
_diffrn_reflns_theta_min 2.15
_exptl_absorpt_coefficient_mu 0.489
_exptl_absorpt_correction_T_max 0.7445
_exptl_absorpt_correction_T_min 0.6394
_exptl_absorpt_correction_type multi-scan
_exptl_crystal_density_diffrn 1.457
_exptl_crystal_density_method 'not measured'
_exptl_crystal_F_000 1544
_refine_diff_density_max .419
_refine_diff_density_min -.805
_refine_diff_density_rms .089
_refine_ls_extinction_method none
_refine_ls_goodness_of_fit_ref 1.146
_refine_ls_hydrogen_treatment constr
_refine_ls_matrix_type full
_refine_ls_number_parameters 505
_refine_ls_number_reflns 3248
_refine_ls_number_restraints 0
_refine_ls_restrained_S_all 1.146
_refine_ls_R_factor_all 0.0596
_refine_ls_R_factor_gt 0.0543
_refine_ls_shift/su_max 0.000
_refine_ls_shift/su_mean 0.000
_refine_ls_structure_factor_coef Fsqd
_refine_ls_weighting_details 'calc w=1/[\s^2^(Fo^2^)+(0.0858P)^2^+2.4391P] where P=(Fo^2^+2Fc^2^)/3'
_refine_ls_weighting_scheme calc
_refine_ls_wR_factor_gt 0.1400
_refine_ls_wR_factor_ref 0.1470
_reflns_number_gt 2903
_reflns_number_total 3248
_reflns_threshold_expression >2sigma(I)
_cod_data_source_file jo7b03122_si_002.cif
_cod_data_source_block mo_d8v1939_0m
_cod_depositor_comments
;
The following automatic conversions were performed:
data name '_atom_site_symetry_multiplicity' replaced with
'_atom_site_symmetry_multiplicity' as specified in the replacement
file
'/home/data/users/saulius/crontab/automatic-downloads/rss-feeds/ACS/lib/lists/replacement-tags.lst'.

Automatic conversion script
Id: cif_correct_tags 4968 2017-02-21 14:55:21Z antanas 

 Adding full bibliography for 4033510--4033511.cif.
;
_cod_original_cell_volume 3448(9)
_cod_original_sg_symbol_H-M 'P 21/n'
_cod_database_code 4033510

loop_
_symmetry_equiv_pos_as_xyz
'x, y, z'
'-x+1/2, y+1/2, -z+1/2'
'-x, -y, -z'
'x-1/2, -y-1/2, z-1/2'

loop_
_atom_site_label
_atom_site_type_symbol
_atom_site_fract_x
_atom_site_fract_y
_atom_site_fract_z
_atom_site_U_iso_or_equiv
_atom_site_adp_type
_atom_site_occupancy
_atom_site_symmetry_multiplicity
_atom_site_calc_flag
_atom_site_refinement_flags
Fe1 Fe 1.03610(4) 0.66648(4) 0.34173(3) 0.0424(3) Uani 1 1 d .
N1 N 0.6006(4) 0.4950(4) 0.0953(3) 0.104(2) Uani 1 1 d .
N2 N 0.8385(3) 0.6405(3) 0.0338(2) 0.0588(11) Uani 1 1 d .
C44 C 0.7097(3) 0.6713(3) 0.2450(2) 0.0346(11) Uani 1 1 d .
N4 N 0.7011(2) 0.7084(2) 0.43069(16) 0.0301(8) Uani 1 1 d .
N5 N 0.6575(3) 0.8743(2) 0.43500(18) 0.0368(9) Uani 1 1 d .
N6 N 0.5433(2) 0.7635(2) 0.35560(16) 0.0309(8) Uani 1 1 d .
N7 N 0.4056(2) 0.6531(2) 0.33146(17) 0.0352(9) Uani 1 1 d .
N8 N 0.7176(2) 0.5459(2) 0.47381(17) 0.0352(8) Uani 1 1 d .
N9 N 0.5729(2) 0.5962(2) 0.37840(16) 0.0303(8) Uani 1 1 d .
N10 N 0.9905(4) 0.9552(3) 0.2666(2) 0.0623(12) Uani 1 1 d .
N11 N 0.6730(4) 0.9163(4) 0.1729(4) 0.1032(19) Uani 1 1 d .
C1 C 0.9529(3) 0.6841(3) 0.2342(2) 0.0340(11) Uani 1 1 d .
C2 C 0.8591(3) 0.7346(3) 0.2147(2) 0.0346(11) Uani 1 1 d .
C3 C 0.7665(3) 0.6738(3) 0.1946(2) 0.0325(10) Uani 1 1 d .
C4 C 0.7422(3) 0.6199(3) 0.1298(2) 0.0410(11) Uani 1 1 d .
C5 C 0.6623(4) 0.5517(4) 0.1113(3) 0.0584(14) Uani 1 1 d .
C6 C 0.7974(3) 0.6299(3) 0.0771(3) 0.0431(11) Uani 1 1 d .
C7 C 0.6659(3) 0.6776(3) 0.2915(2) 0.0353(11) Uani 1 1 d .
C8 C 0.7516(3) 0.6383(3) 0.4778(2) 0.0327(10) Uani 1 1 d .
C9 C 0.8266(3) 0.6891(3) 0.5366(2) 0.0353(11) Uani 1 1 d .
C10 C 0.9015(3) 0.6563(3) 0.5981(2) 0.0464(12) Uani 1 1 d .
H10 H 0.9143 0.5902 0.6060 0.056 Uiso 1 1 calc R
C11 C 0.9563(3) 0.7242(4) 0.6470(3) 0.0574(14) Uani 1 1 d .
H11 H 1.0071 0.7039 0.6885 0.069 Uiso 1 1 calc R
C12 C 0.9366(4) 0.8226(4) 0.6352(3) 0.0573(14) Uani 1 1 d .
H12 H 0.9743 0.8668 0.6696 0.069 Uiso 1 1 calc R
C13 C 0.8641(3) 0.8573(3) 0.5749(2) 0.0452(12) Uani 1 1 d .
H13 H 0.8528 0.9237 0.5676 0.054 Uiso 1 1 calc R
C14 C 0.8074(3) 0.7896(3) 0.5245(2) 0.0358(11) Uani 1 1 d .
C15 C 0.7217(3) 0.8006(3) 0.4584(2) 0.0339(10) Uani 1 1 d .
C16 C 0.5668(3) 0.8534(3) 0.3884(2) 0.0331(10) Uani 1 1 d .
C17 C 0.4428(3) 0.7446(3) 0.3367(2) 0.0340(10) Uani 1 1 d .
C18 C 0.4716(3) 0.5816(3) 0.3568(2) 0.0317(10) Uani 1 1 d .
C19 C 0.4584(3) 0.4847(3) 0.3840(2) 0.0360(11) Uani 1 1 d .
C20 C 0.3740(3) 0.4276(3) 0.3747(2) 0.0466(12) Uani 1 1 d .
H20 H 0.3112 0.4493 0.3470 0.056 Uiso 1 1 calc R
C21 C 0.3869(4) 0.3367(3) 0.4086(3) 0.0552(14) Uani 1 1 d .
H21 H 0.3321 0.2957 0.4016 0.066 Uiso 1 1 calc R
C22 C 0.4788(4) 0.3058(3) 0.4523(3) 0.0564(13) Uani 1 1 d .
H22 H 0.4842 0.2447 0.4745 0.068 Uiso 1 1 calc R
C23 C 0.5633(4) 0.3627(3) 0.4643(2) 0.0482(12) Uani 1 1 d .
H23 H 0.6247 0.3418 0.4953 0.058 Uiso 1 1 calc R
C24 C 0.5536(3) 0.4526(3) 0.4283(2) 0.0356(11) Uani 1 1 d .
C25 C 0.6255(3) 0.5285(3) 0.4277(2) 0.0335(10) Uani 1 1 d .
C26 C 0.3948(3) 0.8361(3) 0.3434(2) 0.0370(11) Uani 1 1 d .
C27 C 0.2952(3) 0.8632(3) 0.3277(2) 0.0466(12) Uani 1 1 d .
H27 H 0.2445 0.8196 0.3052 0.056 Uiso 1 1 calc R
C28 C 0.2728(3) 0.9551(4) 0.3459(3) 0.0501(12) Uani 1 1 d .
H28 H 0.2064 0.9747 0.3345 0.060 Uiso 1 1 calc R
C29 C 0.3481(4) 1.0192(3) 0.3812(2) 0.0508(12) Uani 1 1 d .
H29 H 0.3308 1.0809 0.3939 0.061 Uiso 1 1 calc R
C30 C 0.4478(3) 0.9948(3) 0.3983(2) 0.0424(11) Uani 1 1 d .
H30 H 0.4974 1.0382 0.4230 0.051 Uiso 1 1 calc R
C31 C 0.4716(3) 0.9027(3) 0.3772(2) 0.0337(10) Uani 1 1 d .
C32 C 0.8464(3) 0.8342(3) 0.2153(2) 0.0411(12) Uani 1 1 d .
C33 C 0.9277(4) 0.9005(3) 0.2430(2) 0.0446(12) Uani 1 1 d .
C34 C 0.7496(4) 0.8787(4) 0.1919(3) 0.0604(14) Uani 1 1 d .
C35 C 0.9647(3) 0.5824(3) 0.2531(2) 0.0438(12) Uani 1 1 d .
H35 H 0.9135 0.5386 0.2517 0.053 Uiso 1 1 calc R
C36 C 1.0672(3) 0.5611(3) 0.2740(2) 0.0496(12) Uani 1 1 d .
H36 H 1.0950 0.5001 0.2883 0.060 Uiso 1 1 calc R
C37 C 1.1209(4) 0.6450(4) 0.2699(3) 0.0506(12) Uani 1 1 d .
H37 H 1.1900 0.6495 0.2811 0.061 Uiso 1 1 calc R
C38 C 1.0528(3) 0.7218(3) 0.2461(2) 0.0447(12) Uani 1 1 d .
H38 H 1.0692 0.7859 0.2391 0.054 Uiso 1 1 calc R
C39 C 0.9877(6) 0.6247(5) 0.4293(3) 0.087(2) Uani 1 1 d .
H39 H 0.9452 0.5725 0.4290 0.104 Uiso 1 1 calc R
C40 C 1.0949(6) 0.6234(5) 0.4496(3) 0.083(2) Uani 1 1 d .
H40 H 1.1353 0.5693 0.4659 0.100 Uiso 1 1 calc R
C41 C 1.1281(5) 0.7156(6) 0.4409(3) 0.088(2) Uani 1 1 d .
H41 H 1.1945 0.7340 0.4497 0.105 Uiso 1 1 calc R
C42 C 1.0473(7) 0.7751(5) 0.4172(3) 0.085(2) Uani 1 1 d .
H42 H 1.0504 0.8413 0.4074 0.102 Uiso 1 1 calc R
C43 C 0.9604(5) 0.7238(6) 0.4096(3) 0.083(2) Uani 1 1 d .
H43 H 0.8958 0.7488 0.3944 0.099 Uiso 1 1 calc R
B1 B 0.6205(3) 0.6864(3) 0.3606(2) 0.0323(12) Uani 1 1 d .

loop_
_atom_site_aniso_label
_atom_site_aniso_U_11
_atom_site_aniso_U_22
_atom_site_aniso_U_33
_atom_site_aniso_U_23
_atom_site_aniso_U_13
_atom_site_aniso_U_12
Fe1 0.0502(5) 0.0451(5) 0.0317(5) -0.0002(3) 0.0117(4) 0.0061(3)
N1 0.115(4) 0.119(5) 0.096(4) -0.054(3) 0.059(3) -0.065(4)
N2 0.073(3) 0.065(3) 0.046(2) 0.000(2) 0.028(2) -0.001(2)
C44 0.039(3) 0.040(3) 0.029(2) -0.0013(18) 0.017(3) -0.0056(19)
N4 0.035(2) 0.032(2) 0.0248(19) -0.0017(17) 0.0109(16) -0.0007(16)
N5 0.040(2) 0.033(2) 0.040(2) 0.0003(17) 0.0144(18) -0.0014(19)
N6 0.033(2) 0.034(2) 0.0272(18) 0.0008(15) 0.0102(15) -0.0010(17)
N7 0.035(2) 0.041(2) 0.0294(19) -0.0028(16) 0.0093(16) -0.001(2)
N8 0.043(2) 0.035(2) 0.0299(19) -0.0036(15) 0.0138(18) 0.0045(18)
N9 0.036(2) 0.033(2) 0.0242(18) -0.0025(16) 0.0121(16) 0.0003(17)
N10 0.087(3) 0.045(3) 0.060(3) -0.001(2) 0.031(2) -0.015(3)
N11 0.080(4) 0.063(3) 0.166(6) 0.011(3) 0.036(4) 0.024(3)
C1 0.038(3) 0.036(3) 0.031(2) 0.0002(19) 0.015(2) 0.002(2)
C2 0.052(3) 0.037(3) 0.021(2) 0.0000(18) 0.0205(19) -0.003(2)
C3 0.040(3) 0.034(2) 0.025(2) 0.0019(19) 0.012(2) 0.000(2)
C4 0.049(3) 0.046(3) 0.032(3) -0.003(2) 0.019(2) -0.005(2)
C5 0.063(3) 0.070(3) 0.048(3) -0.026(3) 0.026(3) -0.023(3)
C6 0.054(3) 0.042(3) 0.037(3) -0.002(2) 0.018(3) -0.003(2)
C7 0.035(3) 0.037(3) 0.029(3) 0.0021(18) 0.002(2) -0.0036(19)
C8 0.038(3) 0.039(3) 0.025(2) -0.004(2) 0.016(2) 0.005(2)
C9 0.036(3) 0.044(3) 0.028(3) -0.005(2) 0.013(2) 0.001(2)
C10 0.051(3) 0.048(3) 0.036(3) -0.003(2) 0.006(2) 0.004(2)
C11 0.054(3) 0.068(4) 0.038(3) -0.010(3) -0.005(2) 0.004(3)
C12 0.052(3) 0.066(4) 0.047(3) -0.024(3) 0.004(3) -0.005(3)
C13 0.042(3) 0.049(3) 0.045(3) -0.011(2) 0.014(2) -0.003(2)
C14 0.033(2) 0.045(3) 0.031(2) -0.007(2) 0.011(2) -0.004(2)
C15 0.037(3) 0.036(3) 0.033(2) -0.003(2) 0.017(2) -0.007(2)
C16 0.038(3) 0.034(3) 0.029(2) 0.004(2) 0.013(2) -0.003(2)
C17 0.037(3) 0.040(3) 0.024(2) 0.0015(18) 0.0088(19) 0.001(2)
C18 0.037(3) 0.039(3) 0.022(2) -0.0082(19) 0.0135(19) -0.006(2)
C19 0.049(3) 0.037(3) 0.030(2) -0.0137(19) 0.025(2) -0.007(2)
C20 0.054(3) 0.045(3) 0.051(3) -0.014(2) 0.032(2) -0.007(3)
C21 0.074(4) 0.047(3) 0.065(3) -0.014(3) 0.053(3) -0.016(3)
C22 0.086(4) 0.038(3) 0.062(3) -0.002(2) 0.048(3) -0.003(3)
C23 0.070(3) 0.040(3) 0.042(3) -0.003(2) 0.028(2) 0.004(3)
C24 0.051(3) 0.032(3) 0.030(2) -0.008(2) 0.022(2) -0.004(2)
C25 0.044(3) 0.038(3) 0.024(2) -0.005(2) 0.019(2) 0.006(2)
C26 0.038(3) 0.042(3) 0.031(2) 0.0053(19) 0.010(2) 0.001(2)
C27 0.040(3) 0.051(3) 0.045(3) -0.003(2) 0.008(2) 0.000(2)
C28 0.037(3) 0.056(3) 0.059(3) 0.002(2) 0.015(2) 0.008(3)
C29 0.056(3) 0.046(3) 0.056(3) 0.001(2) 0.025(3) 0.014(3)
C30 0.052(3) 0.039(3) 0.038(2) 0.005(2) 0.016(2) -0.001(2)
C31 0.041(3) 0.034(3) 0.029(2) 0.0088(19) 0.014(2) 0.003(2)
C32 0.051(3) 0.039(3) 0.038(3) 0.004(2) 0.020(2) -0.002(3)
C33 0.065(3) 0.032(3) 0.041(3) 0.003(2) 0.024(2) -0.003(3)
C34 0.060(4) 0.040(3) 0.085(4) 0.007(3) 0.027(3) 0.006(3)
C35 0.055(3) 0.036(3) 0.044(3) -0.003(2) 0.020(2) -0.002(2)
C36 0.058(3) 0.049(3) 0.044(3) 0.002(2) 0.018(2) 0.012(3)
C37 0.042(3) 0.059(3) 0.057(3) 0.000(2) 0.022(2) 0.003(3)
C38 0.052(3) 0.041(3) 0.047(3) 0.004(2) 0.023(2) -0.003(3)
C39 0.144(7) 0.092(5) 0.037(3) -0.001(3) 0.046(4) -0.022(5)
C40 0.124(6) 0.080(5) 0.035(3) 0.006(3) 0.007(3) 0.047(4)
C41 0.092(5) 0.094(5) 0.058(4) -0.025(4) -0.007(3) 0.011(5)
C42 0.139(6) 0.064(4) 0.043(3) -0.014(3) 0.015(4) 0.018(5)
C43 0.091(5) 0.122(6) 0.037(3) -0.001(3) 0.023(3) 0.046(5)
B1 0.037(3) 0.042(3) 0.021(3) 0.000(2) 0.011(2) -0.002(2)

loop_
_atom_type_symbol
_atom_type_description
_atom_type_scat_dispersion_real
_atom_type_scat_dispersion_imag
_atom_type_scat_source
C C .0033 .0016 'International Tables Vol C Tables 4.2.6.8 and 6.1.1.4'
H H .0000 .0000 'International Tables Vol C Tables 4.2.6.8 and 6.1.1.4'
N N .0061 .0033 'International Tables Vol C Tables 4.2.6.8 and 6.1.1.4'
B B .0013 .0007 'International Tables Vol C Tables 4.2.6.8 and 6.1.1.4'
Fe Fe .3463 .8444 'International Tables Vol C Tables 4.2.6.8 and 6.1.1.4'

loop_
_geom_angle_atom_site_label_1
_geom_angle_atom_site_label_2
_geom_angle_atom_site_label_3
_geom_angle
C38 Fe1 C1 41.80(19)
C38 Fe1 C35 69.1(2)
C1 Fe1 C35 41.53(17)
C38 Fe1 C42 109.7(2)
C1 Fe1 C42 120.7(2)
C35 Fe1 C42 155.2(3)
C38 Fe1 C39 166.9(3)
C1 Fe1 C39 127.4(3)
C35 Fe1 C39 107.5(2)
C42 Fe1 C39 67.7(3)
C38 Fe1 C40 150.7(3)
C1 Fe1 C40 166.2(3)
C35 Fe1 C40 127.4(3)
C42 Fe1 C40 66.1(3)
C39 Fe1 C40 41.3(3)
C38 Fe1 C43 128.7(2)
C1 Fe1 C43 108.9(2)
C35 Fe1 C43 120.7(3)
C42 Fe1 C43 39.6(3)
C39 Fe1 C43 41.2(3)
C40 Fe1 C43 67.9(2)
C38 Fe1 C41 118.6(3)
C1 Fe1 C41 153.2(3)
C35 Fe1 C41 164.0(3)
C42 Fe1 C41 39.0(2)
C39 Fe1 C41 68.1(3)
C40 Fe1 C41 39.4(3)
C43 Fe1 C41 66.9(3)
C38 Fe1 C36 67.4(2)
C1 Fe1 C36 68.43(19)
C35 Fe1 C36 40.13(19)
C42 Fe1 C36 164.0(3)
C39 Fe1 C36 118.8(2)
C40 Fe1 C36 108.2(2)
C43 Fe1 C36 154.3(3)
C41 Fe1 C36 127.2(3)
C38 Fe1 C37 40.20(19)
C1 Fe1 C37 68.9(2)
C35 Fe1 C37 67.8(2)
C42 Fe1 C37 128.2(3)
C39 Fe1 C37 151.5(3)
C40 Fe1 C37 117.7(3)
C43 Fe1 C37 165.5(3)
C41 Fe1 C37 108.2(3)
C36 Fe1 C37 39.47(18)
C7 C44 C3 173.3(4)
C8 N4 C15 113.4(3)
C8 N4 B1 123.1(3)
C15 N4 B1 122.9(3)
C15 N5 C16 117.7(3)
C17 N6 C16 112.3(3)
C17 N6 B1 123.3(3)
C16 N6 B1 122.2(3)
C18 N7 C17 116.5(3)
C25 N8 C8 117.3(3)
C25 N9 C18 114.0(3)
C25 N9 B1 122.0(4)
C18 N9 B1 123.1(3)
C2 C1 C35 124.3(4)
C2 C1 C38 129.6(4)
C35 C1 C38 105.9(4)
C2 C1 Fe1 121.9(3)
C35 C1 Fe1 69.4(2)
C38 C1 Fe1 69.0(2)
C32 C2 C1 126.0(4)
C32 C2 C3 116.8(4)
C1 C2 C3 117.1(4)
C4 C3 C44 122.6(4)
C4 C3 C2 119.7(4)
C44 C3 C2 117.7(3)
C3 C4 C5 122.9(4)
C3 C4 C6 120.9(4)
C5 C4 C6 116.2(4)
N1 C5 C4 177.3(5)
N2 C6 C4 177.3(5)
C44 C7 B1 173.2(4)
N8 C8 N4 121.5(4)
N8 C8 C9 131.0(4)
N4 C8 C9 106.0(4)
C10 C9 C14 120.9(4)
C10 C9 C8 132.5(4)
C14 C9 C8 106.5(4)
C11 C10 C9 118.3(4)
C11 C10 H10 120.9
C9 C10 H10 120.9
C10 C11 C12 120.6(4)
C10 C11 H11 119.7
C12 C11 H11 119.7
C13 C12 C11 122.6(4)
C13 C12 H12 118.7
C11 C12 H12 118.7
C12 C13 C14 117.8(4)
C12 C13 H13 121.1
C14 C13 H13 121.1
C13 C14 C9 119.9(4)
C13 C14 C15 132.1(4)
C9 C14 C15 108.0(3)
N5 C15 N4 122.0(4)
N5 C15 C14 131.4(4)
N4 C15 C14 104.9(3)
N5 C16 N6 122.7(3)
N5 C16 C31 130.1(4)
N6 C16 C31 105.3(3)
N7 C17 N6 122.6(4)
N7 C17 C26 129.4(4)
N6 C17 C26 106.2(4)
N7 C18 N9 123.0(4)
N7 C18 C19 130.6(4)
N9 C18 C19 104.9(3)
C20 C19 C24 121.1(4)
C20 C19 C18 131.6(4)
C24 C19 C18 107.2(4)
C19 C20 C21 117.3(5)
C19 C20 H20 121.3
C21 C20 H20 121.3
C22 C21 C20 121.6(5)
C22 C21 H21 119.2
C20 C21 H21 119.2
C21 C22 C23 122.0(5)
C21 C22 H22 119.0
C23 C22 H22 119.0
C22 C23 C24 117.8(5)
C22 C23 H23 121.1
C24 C23 H23 121.1
C23 C24 C19 120.1(4)
C23 C24 C25 132.1(4)
C19 C24 C25 107.8(4)
N8 C25 N9 122.6(4)
N8 C25 C24 131.1(4)
N9 C25 C24 104.9(4)
C27 C26 C31 120.4(4)
C27 C26 C17 132.6(4)
C31 C26 C17 106.9(4)
C28 C27 C26 118.9(4)
C28 C27 H27 120.6
C26 C27 H27 120.6
C27 C28 C29 120.6(4)
C27 C28 H28 119.7
C29 C28 H28 119.7
C30 C29 C28 122.2(4)
C30 C29 H29 118.9
C28 C29 H29 118.9
C29 C30 C31 117.7(4)
C29 C30 H30 121.2
C31 C30 H30 121.2
C30 C31 C26 120.1(4)
C30 C31 C16 131.8(4)
C26 C31 C16 107.9(4)
C2 C32 C33 122.9(4)
C2 C32 C34 122.2(4)
C33 C32 C34 114.7(4)
N10 C33 C32 177.4(5)
N11 C34 C32 178.5(5)
C36 C35 C1 107.8(4)
C36 C35 Fe1 70.9(3)
C1 C35 Fe1 69.1(2)
C36 C35 H35 126.1
C1 C35 H35 126.1
Fe1 C35 H35 125.5
C37 C36 C35 109.7(4)
C37 C36 Fe1 70.4(3)
C35 C36 Fe1 69.0(2)
C37 C36 H36 125.2
C35 C36 H36 125.2
Fe1 C36 H36 127.0
C36 C37 C38 108.2(4)
C36 C37 Fe1 70.1(3)
C38 C37 Fe1 68.5(3)
C36 C37 H37 125.9
C38 C37 H37 125.9
Fe1 C37 H37 127.0
C37 C38 C1 108.4(4)
C37 C38 Fe1 71.3(3)
C1 C38 Fe1 69.2(2)
C37 C38 H38 125.8
C1 C38 H38 125.8
Fe1 C38 H38 125.3
C43 C39 C40 105.0(6)
C43 C39 Fe1 69.5(3)
C40 C39 Fe1 69.4(3)
C43 C39 H39 127.5
C40 C39 H39 127.5
Fe1 C39 H39 125.2
C41 C40 C39 108.7(5)
C41 C40 Fe1 70.5(3)
C39 C40 Fe1 69.3(3)
C41 C40 H40 125.7
C39 C40 H40 125.7
Fe1 C40 H40 126.1
C42 C41 C40 108.4(6)
C42 C41 Fe1 70.1(3)
C40 C41 Fe1 70.1(3)
C42 C41 H41 125.8
C40 C41 H41 125.8
Fe1 C41 H41 125.6
C41 C42 C43 110.5(6)
C41 C42 Fe1 70.9(3)
C43 C42 Fe1 70.5(3)
C41 C42 H42 124.8
C43 C42 H42 124.8
Fe1 C42 H42 125.4
C42 C43 C39 107.4(6)
C42 C43 Fe1 70.0(3)
C39 C43 Fe1 69.3(3)
C42 C43 H43 126.3
C39 C43 H43 126.3
Fe1 C43 H43 126.0
N9 B1 N4 104.1(3)
N9 B1 N6 103.9(4)
N4 B1 N6 105.0(3)
N9 B1 C7 115.2(3)
N4 B1 C7 110.6(4)
N6 B1 C7 116.8(3)

loop_
_geom_bond_atom_site_label_1
_geom_bond_atom_site_label_2
_geom_bond_distance
Fe1 C38 2.024(5)
Fe1 C1 2.027(5)
Fe1 C35 2.031(5)
Fe1 C42 2.031(6)
Fe1 C39 2.034(6)
Fe1 C40 2.036(6)
Fe1 C43 2.037(6)
Fe1 C41 2.042(6)
Fe1 C36 2.055(5)
Fe1 C37 2.059(5)
N1 C5 1.136(6)
N2 C6 1.134(6)
C44 C7 1.207(6)
C44 C3 1.402(7)
N4 C8 1.358(5)
N4 C15 1.367(5)
N4 B1 1.491(6)
N5 C15 1.340(5)
N5 C16 1.345(6)
N6 C17 1.370(6)
N6 C16 1.376(5)
N6 B1 1.496(6)
N7 C18 1.336(5)
N7 C17 1.353(5)
N8 C25 1.346(6)
N8 C8 1.350(5)
N9 C25 1.365(5)
N9 C18 1.370(6)
N9 B1 1.491(6)
N10 C33 1.142(6)
N11 C34 1.150(7)
C1 C2 1.434(6)
C1 C35 1.438(6)
C1 C38 1.445(6)
C2 C32 1.380(6)
C2 C3 1.494(6)
C3 C4 1.379(6)
C4 C5 1.421(7)
C4 C6 1.427(7)
C7 B1 1.607(7)
C8 C9 1.458(6)
C9 C10 1.387(6)
C9 C14 1.413(6)
C10 C11 1.375(6)
C10 H10 0.9300
C11 C12 1.384(7)
C11 H11 0.9300
C12 C13 1.366(7)
C12 H12 0.9300
C13 C14 1.396(6)
C13 H13 0.9300
C14 C15 1.458(6)
C16 C31 1.454(6)
C17 C26 1.448(6)
C18 C19 1.457(6)
C19 C20 1.385(6)
C19 C24 1.419(6)
C20 C21 1.390(7)
C20 H20 0.9300
C21 C22 1.374(7)
C21 H21 0.9300
C22 C23 1.380(7)
C22 H22 0.9300
C23 C24 1.394(6)
C23 H23 0.9300
C24 C25 1.452(6)
C26 C27 1.389(6)
C26 C31 1.413(6)
C27 C28 1.368(6)
C27 H27 0.9300
C28 C29 1.385(7)
C28 H28 0.9300
C29 C30 1.378(7)
C29 H29 0.9300
C30 C31 1.395(6)
C30 H30 0.9300
C32 C33 1.432(7)
C32 C34 1.432(8)
C35 C36 1.402(7)
C35 H35 0.9300
C36 C37 1.390(7)
C36 H36 0.9300
C37 C38 1.404(6)
C37 H37 0.9300
C38 H38 0.9300
C39 C43 1.434(9)
C39 C40 1.436(9)
C39 H39 0.9300
C40 C41 1.374(9)
C40 H40 0.9300
C41 C42 1.360(9)
C41 H41 0.9300
C42 C43 1.377(9)
C42 H42 0.9300
C43 H43 0.9300

loop_
_geom_torsion_atom_site_label_1
_geom_torsion_atom_site_label_2
_geom_torsion_atom_site_label_3
_geom_torsion_atom_site_label_4
_geom_torsion
C38 Fe1 C1 C2 -124.4(4)
C35 Fe1 C1 C2 118.4(4)
C42 Fe1 C1 C2 -38.8(5)
C39 Fe1 C1 C2 45.4(5)
C40 Fe1 C1 C2 77.3(10)
C43 Fe1 C1 C2 3.0(4)
C41 Fe1 C1 C2 -72.9(6)
C36 Fe1 C1 C2 155.8(4)
C37 Fe1 C1 C2 -161.7(4)
C38 Fe1 C1 C35 117.2(3)
C42 Fe1 C1 C35 -157.2(4)
C39 Fe1 C1 C35 -73.0(4)
C40 Fe1 C1 C35 -41.1(9)
C43 Fe1 C1 C35 -115.3(4)
C41 Fe1 C1 C35 168.8(5)
C36 Fe1 C1 C35 37.5(3)
C37 Fe1 C1 C35 80.0(3)
C35 Fe1 C1 C38 -117.2(3)
C42 Fe1 C1 C38 85.6(4)
C39 Fe1 C1 C38 169.8(3)
C40 Fe1 C1 C38 -158.3(8)
C43 Fe1 C1 C38 127.5(4)
C41 Fe1 C1 C38 51.5(6)
C36 Fe1 C1 C38 -79.7(3)
C37 Fe1 C1 C38 -37.2(3)
C35 C1 C2 C32 161.8(4)
C38 C1 C2 C32 -11.8(6)
Fe1 C1 C2 C32 76.3(5)
C35 C1 C2 C3 -15.7(5)
C38 C1 C2 C3 170.6(4)
Fe1 C1 C2 C3 -101.2(4)
C7 C44 C3 C4 -165(4)
C7 C44 C3 C2 18(4)
C32 C2 C3 C4 114.2(4)
C1 C2 C3 C4 -68.1(5)
C32 C2 C3 C44 -68.4(5)
C1 C2 C3 C44 109.3(4)
C44 C3 C4 C5 -4.9(7)
C2 C3 C4 C5 172.3(4)
C44 C3 C4 C6 175.2(4)
C2 C3 C4 C6 -7.6(6)
C3 C4 C5 N1 -144(13)
C6 C4 C5 N1 35(13)
C3 C4 C6 N2 -95(11)
C5 C4 C6 N2 85(11)
C3 C44 C7 B1 -54(6)
C25 N8 C8 N4 -8.2(5)
C25 N8 C8 C9 155.8(4)
C15 N4 C8 N8 156.3(3)
B1 N4 C8 N8 -15.5(5)
C15 N4 C8 C9 -11.3(4)
B1 N4 C8 C9 177.0(3)
N8 C8 C9 C10 16.7(7)
N4 C8 C9 C10 -177.4(4)
N8 C8 C9 C14 -159.1(4)
N4 C8 C9 C14 6.7(4)
C14 C9 C10 C11 0.2(6)
C8 C9 C10 C11 -175.1(4)
C9 C10 C11 C12 0.3(7)
C10 C11 C12 C13 -0.9(7)
C11 C12 C13 C14 1.0(7)
C12 C13 C14 C9 -0.4(6)
C12 C13 C14 C15 175.4(4)
C10 C9 C14 C13 -0.1(6)
C8 C9 C14 C13 176.3(3)
C10 C9 C14 C15 -176.9(4)
C8 C9 C14 C15 -0.5(4)
C16 N5 C15 N4 6.6(5)
C16 N5 C15 C14 -156.2(4)
C8 N4 C15 N5 -155.9(3)
B1 N4 C15 N5 15.8(5)
C8 N4 C15 C14 10.9(4)
B1 N4 C15 C14 -177.4(3)
C13 C14 C15 N5 -17.1(7)
C9 C14 C15 N5 159.1(4)
C13 C14 C15 N4 177.9(4)
C9 C14 C15 N4 -5.9(4)
C15 N5 C16 N6 -10.0(5)
C15 N5 C16 C31 152.1(4)
C17 N6 C16 N5 155.0(3)
B1 N6 C16 N5 -8.7(5)
C17 N6 C16 C31 -10.9(4)
B1 N6 C16 C31 -174.6(3)
C18 N7 C17 N6 10.0(5)
C18 N7 C17 C26 -152.6(4)
C16 N6 C17 N7 -153.6(3)
B1 N6 C17 N7 9.9(5)
C16 N6 C17 C26 12.4(4)
B1 N6 C17 C26 176.0(3)
C17 N7 C18 N9 -8.1(5)
C17 N7 C18 C19 155.6(4)
C25 N9 C18 N7 155.9(3)
B1 N9 C18 N7 -14.0(5)
C25 N9 C18 C19 -11.4(4)
B1 N9 C18 C19 178.7(3)
N7 C18 C19 C20 19.2(7)
N9 C18 C19 C20 -174.9(4)
N7 C18 C19 C24 -158.9(4)
N9 C18 C19 C24 7.0(4)
C24 C19 C20 C21 -2.0(5)
C18 C19 C20 C21 -180.0(4)
C19 C20 C21 C22 2.8(6)
C20 C21 C22 C23 -0.7(7)
C21 C22 C23 C24 -2.1(6)
C22 C23 C24 C19 2.8(6)
C22 C23 C24 C25 -179.2(4)
C20 C19 C24 C23 -0.7(5)
C18 C19 C24 C23 177.6(3)
C20 C19 C24 C25 -179.2(3)
C18 C19 C24 C25 -0.8(4)
C8 N8 C25 N9 9.5(5)
C8 N8 C25 C24 -155.2(4)
C18 N9 C25 N8 -157.2(3)
B1 N9 C25 N8 12.8(5)
C18 N9 C25 C24 10.9(4)
B1 N9 C25 C24 -179.1(3)
C23 C24 C25 N8 -17.2(7)
C19 C24 C25 N8 161.0(4)
C23 C24 C25 N9 176.1(4)
C19 C24 C25 N9 -5.7(4)
N7 C17 C26 C27 -19.4(7)
N6 C17 C26 C27 175.8(4)
N7 C17 C26 C31 156.1(4)
N6 C17 C26 C31 -8.7(4)
C31 C26 C27 C28 -0.4(6)
C17 C26 C27 C28 174.7(4)
C26 C27 C28 C29 -1.7(7)
C27 C28 C29 C30 1.2(7)
C28 C29 C30 C31 1.4(6)
C29 C30 C31 C26 -3.5(5)
C29 C30 C31 C16 -177.7(4)
C27 C26 C31 C30 3.1(6)
C17 C26 C31 C30 -173.1(3)
C27 C26 C31 C16 178.5(4)
C17 C26 C31 C16 2.3(4)
N5 C16 C31 C30 15.1(7)
N6 C16 C31 C30 179.6(4)
N5 C16 C31 C26 -159.6(4)
N6 C16 C31 C26 4.9(4)
C1 C2 C32 C33 -6.2(6)
C3 C2 C32 C33 171.4(4)
C1 C2 C32 C34 177.4(4)
C3 C2 C32 C34 -5.1(6)
C2 C32 C33 N10 -132(11)
C34 C32 C33 N10 45(11)
C2 C32 C34 N11 -161(23)
C33 C32 C34 N11 23(24)
C2 C1 C35 C36 -175.9(4)
C38 C1 C35 C36 -0.9(4)
Fe1 C1 C35 C36 -60.6(3)
C2 C1 C35 Fe1 -115.3(4)
C38 C1 C35 Fe1 59.7(3)
C38 Fe1 C35 C36 79.3(3)
C1 Fe1 C35 C36 118.6(4)
C42 Fe1 C35 C36 171.2(6)
C39 Fe1 C35 C36 -114.2(4)
C40 Fe1 C35 C36 -72.8(4)
C43 Fe1 C35 C36 -157.3(3)
C41 Fe1 C35 C36 -42.7(10)
C37 Fe1 C35 C36 35.9(3)
C38 Fe1 C35 C1 -39.4(2)
C42 Fe1 C35 C1 52.6(6)
C39 Fe1 C35 C1 127.2(3)
C40 Fe1 C35 C1 168.6(3)
C43 Fe1 C35 C1 84.1(3)
C41 Fe1 C35 C1 -161.3(9)
C36 Fe1 C35 C1 -118.6(4)
C37 Fe1 C35 C1 -82.7(3)
C1 C35 C36 C37 0.7(5)
Fe1 C35 C36 C37 -58.8(3)
C1 C35 C36 Fe1 59.4(3)
C38 Fe1 C36 C37 37.3(3)
C1 Fe1 C36 C37 82.5(3)
C35 Fe1 C36 C37 121.3(4)
C42 Fe1 C36 C37 -45.3(9)
C39 Fe1 C36 C37 -155.6(4)
C40 Fe1 C36 C37 -111.8(4)
C43 Fe1 C36 C37 171.4(4)
C41 Fe1 C36 C37 -72.3(4)
C38 Fe1 C36 C35 -84.0(3)
C1 Fe1 C36 C35 -38.7(3)
C42 Fe1 C36 C35 -166.5(7)
C39 Fe1 C36 C35 83.1(4)
C40 Fe1 C36 C35 127.0(4)
C43 Fe1 C36 C35 50.1(6)
C41 Fe1 C36 C35 166.5(4)
C37 Fe1 C36 C35 -121.3(4)
C35 C36 C37 C38 -0.1(5)
Fe1 C36 C37 C38 -58.1(3)
C35 C36 C37 Fe1 57.9(3)
C38 Fe1 C37 C36 -120.0(4)
C1 Fe1 C37 C36 -81.3(3)
C35 Fe1 C37 C36 -36.5(3)
C42 Fe1 C37 C36 165.6(3)
C39 Fe1 C37 C36 49.4(6)
C40 Fe1 C37 C36 85.3(4)
C43 Fe1 C37 C36 -165.0(8)
C41 Fe1 C37 C36 127.0(3)
C1 Fe1 C37 C38 38.7(3)
C35 Fe1 C37 C38 83.5(3)
C42 Fe1 C37 C38 -74.4(4)
C39 Fe1 C37 C38 169.4(5)
C40 Fe1 C37 C38 -154.7(3)
C43 Fe1 C37 C38 -45.0(10)
C41 Fe1 C37 C38 -113.0(4)
C36 Fe1 C37 C38 120.0(4)
C36 C37 C38 C1 -0.4(5)
Fe1 C37 C38 C1 -59.5(3)
C36 C37 C38 Fe1 59.0(3)
C2 C1 C38 C37 175.4(4)
C35 C1 C38 C37 0.8(4)
Fe1 C1 C38 C37 60.8(3)
C2 C1 C38 Fe1 114.7(4)
C35 C1 C38 Fe1 -59.9(3)
C1 Fe1 C38 C37 -119.0(4)
C35 Fe1 C38 C37 -79.9(3)
C42 Fe1 C38 C37 126.5(4)
C39 Fe1 C38 C37 -157.3(9)
C40 Fe1 C38 C37 50.6(5)
C43 Fe1 C38 C37 166.9(4)
C41 Fe1 C38 C37 84.7(4)
C36 Fe1 C38 C37 -36.6(3)
C35 Fe1 C38 C1 39.1(2)
C42 Fe1 C38 C1 -114.4(3)
C39 Fe1 C38 C1 -38.3(10)
C40 Fe1 C38 C1 169.6(4)
C43 Fe1 C38 C1 -74.1(4)
C41 Fe1 C38 C1 -156.3(3)
C36 Fe1 C38 C1 82.4(3)
C37 Fe1 C38 C1 119.0(4)
C38 Fe1 C39 C43 -43.9(11)
C1 Fe1 C39 C43 -75.2(5)
C35 Fe1 C39 C43 -116.9(4)
C42 Fe1 C39 C43 37.2(4)
C40 Fe1 C39 C43 115.8(5)
C41 Fe1 C39 C43 79.4(4)
C36 Fe1 C39 C43 -159.0(4)
C37 Fe1 C39 C43 167.6(5)
C38 Fe1 C39 C40 -159.7(9)
C1 Fe1 C39 C40 169.0(3)
C35 Fe1 C39 C40 127.3(4)
C42 Fe1 C39 C40 -78.6(4)
C43 Fe1 C39 C40 -115.8(5)
C41 Fe1 C39 C40 -36.4(4)
C36 Fe1 C39 C40 85.2(4)
C37 Fe1 C39 C40 51.7(6)
C43 C39 C40 C41 -1.1(6)
Fe1 C39 C40 C41 59.7(4)
C43 C39 C40 Fe1 -60.8(3)
C38 Fe1 C40 C41 50.9(6)
C1 Fe1 C40 C41 -159.3(8)
C35 Fe1 C40 C41 167.5(4)
C42 Fe1 C40 C41 -36.9(4)
C39 Fe1 C40 C41 -119.8(5)
C43 Fe1 C40 C41 -80.0(4)
C36 Fe1 C40 C41 127.1(4)
C37 Fe1 C40 C41 85.2(4)
C38 Fe1 C40 C39 170.8(4)
C1 Fe1 C40 C39 -39.5(10)
C35 Fe1 C40 C39 -72.7(4)
C42 Fe1 C40 C39 82.9(4)
C43 Fe1 C40 C39 39.8(4)
C41 Fe1 C40 C39 119.8(5)
C36 Fe1 C40 C39 -113.1(4)
C37 Fe1 C40 C39 -155.0(4)
C39 C40 C41 C42 0.9(6)
Fe1 C40 C41 C42 59.8(4)
C39 C40 C41 Fe1 -58.9(4)
C38 Fe1 C41 C42 86.4(5)
C1 Fe1 C41 C42 49.9(7)
C35 Fe1 C41 C42 -158.2(8)
C39 Fe1 C41 C42 -81.2(5)
C40 Fe1 C41 C42 -119.3(6)
C43 Fe1 C41 C42 -36.4(4)
C36 Fe1 C41 C42 168.5(4)
C37 Fe1 C41 C42 128.9(5)
C38 Fe1 C41 C40 -154.4(4)
C1 Fe1 C41 C40 169.2(4)
C35 Fe1 C41 C40 -38.9(11)
C42 Fe1 C41 C40 119.3(6)
C39 Fe1 C41 C40 38.1(4)
C43 Fe1 C41 C40 82.9(4)
C36 Fe1 C41 C40 -72.2(5)
C37 Fe1 C41 C40 -111.8(4)
C40 C41 C42 C43 -0.3(7)
Fe1 C41 C42 C43 59.5(4)
C40 C41 C42 Fe1 -59.8(4)
C38 Fe1 C42 C41 -111.5(5)
C1 Fe1 C42 C41 -156.4(4)
C35 Fe1 C42 C41 165.9(5)
C39 Fe1 C42 C41 82.3(5)
C40 Fe1 C42 C41 37.2(4)
C43 Fe1 C42 C41 121.0(6)
C36 Fe1 C42 C41 -35.0(10)
C37 Fe1 C42 C41 -70.1(5)
C38 Fe1 C42 C43 127.5(4)
C1 Fe1 C42 C43 82.6(4)
C35 Fe1 C42 C43 44.9(7)
C39 Fe1 C42 C43 -38.7(4)
C40 Fe1 C42 C43 -83.8(4)
C41 Fe1 C42 C43 -121.0(6)
C36 Fe1 C42 C43 -156.1(7)
C37 Fe1 C42 C43 168.8(3)
C41 C42 C43 C39 -0.4(6)
Fe1 C42 C43 C39 59.4(4)
C41 C42 C43 Fe1 -59.8(4)
C40 C39 C43 C42 0.9(6)
Fe1 C39 C43 C42 -59.8(4)
C40 C39 C43 Fe1 60.8(4)
C38 Fe1 C43 C42 -73.0(4)
C1 Fe1 C43 C42 -115.7(4)
C35 Fe1 C43 C42 -159.9(3)
C39 Fe1 C43 C42 118.6(5)
C40 Fe1 C43 C42 78.7(4)
C41 Fe1 C43 C42 35.9(4)
C36 Fe1 C43 C42 165.0(5)
C37 Fe1 C43 C42 -37.3(10)
C38 Fe1 C43 C39 168.4(4)
C1 Fe1 C43 C39 125.7(4)
C35 Fe1 C43 C39 81.6(4)
C42 Fe1 C43 C39 -118.6(5)
C40 Fe1 C43 C39 -39.9(4)
C41 Fe1 C43 C39 -82.7(4)
C36 Fe1 C43 C39 46.5(7)
C37 Fe1 C43 C39 -155.9(8)
C25 N9 B1 N4 -30.6(5)
C18 N9 B1 N4 138.4(3)
C25 N9 B1 N6 -140.3(3)
C18 N9 B1 N6 28.8(4)
C25 N9 B1 C7 90.6(4)
C18 N9 B1 C7 -100.3(4)
C8 N4 B1 N9 32.3(5)
C15 N4 B1 N9 -138.7(3)
C8 N4 B1 N6 141.2(3)
C15 N4 B1 N6 -29.8(5)
C8 N4 B1 C7 -92.0(4)
C15 N4 B1 C7 97.1(4)
C17 N6 B1 N9 -26.8(5)
C16 N6 B1 N9 135.1(3)
C17 N6 B1 N4 -135.8(3)
C16 N6 B1 N4 26.1(5)
C17 N6 B1 C7 101.3(4)
C16 N6 B1 C7 -96.8(4)
C44 C7 B1 N9 -109(3)
C44 C7 B1 N4 9(3)
C44 C7 B1 N6 129(3)
